data_1549611
loop_
_publ_author_name
'Hartmann, Nathaniel J.'
'Wu, Guang'
'Hayton, Trevor W.'

_publ_section_title
;
 Synthesis and reactivity of a nickel(ii) thioperoxide complex:
 demonstration of sulfide-mediated N<sub>2</sub>O reduction.
;
_journal_issue 31
_journal_name_full 'Chemical science'
_journal_page_first 6580
_journal_page_last 6588
_journal_paper_doi 10.1039/c8sc02536c
_journal_volume 9
_journal_year 2018
_chemical_formula_moiety 'C54 H68 N2 Ni S, 1/3(C5 H12)'
_chemical_formula_sum 'C55.66667 H72 N2 Ni S'
_chemical_formula_weight 859.92
_chemical_name_systematic
(Triphenylmethylthiolato)-(N,N'-bis(2,6-di-isopropylphenyl)-2,2,6,6-tetramethylheptane-3,5-di-iminato)-nickel(II)
_space_group_crystal_system triclinic
_space_group_IT_number 2
_space_group_name_Hall '-P 1'
_space_group_name_H-M_alt 'P -1'
_symmetry_space_group_name_Hall '-P 1'
_symmetry_space_group_name_H-M 'P -1'
_atom_sites_solution_hydrogens geom
_audit_block_doi 10.5517/cc1jqjg7
_audit_creation_method SHELXL-2014/7
_audit_update_record
;
2015-09-01 deposited with the CCDC.
2018-06-27 downloaded from the CCDC.
;
_cell_angle_alpha 88.294(5)
_cell_angle_beta 80.235(5)
_cell_angle_gamma 81.137(5)
_cell_formula_units_Z 6
_cell_length_a 12.686(3)
_cell_length_b 19.394(5)
_cell_length_c 30.321(8)
_cell_measurement_temperature 100(2)
_cell_volume 7264(3)
_computing_structure_refinement 'SHELXL-2014/7 (Sheldrick, 2014)'
_diffrn_ambient_temperature 100(2)
_diffrn_measured_fraction_theta_full 1.000
_diffrn_measured_fraction_theta_max 0.993
_diffrn_measurement_device_type 'Bruker Kappa Apex II'
_diffrn_measurement_method 'Omega scan'
_diffrn_radiation_type MoK\a
_diffrn_radiation_wavelength 0.71073
_diffrn_reflns_av_R_equivalents 0.1482
_diffrn_reflns_av_unetI/netI 0.2234
_diffrn_reflns_Laue_measured_fraction_full 1.000
_diffrn_reflns_Laue_measured_fraction_max 0.993
_diffrn_reflns_limit_h_max 15
_diffrn_reflns_limit_h_min -15
_diffrn_reflns_limit_k_max 24
_diffrn_reflns_limit_k_min -24
_diffrn_reflns_limit_l_max 37
_diffrn_reflns_limit_l_min -37
_diffrn_reflns_number 75714
_diffrn_reflns_point_group_measured_fraction_full 1.000
_diffrn_reflns_point_group_measured_fraction_max 0.993
_diffrn_reflns_theta_full 25.242
_diffrn_reflns_theta_max 26.436
_diffrn_reflns_theta_min 0.681
_exptl_absorpt_coefficient_mu 0.481
_exptl_absorpt_correction_T_max 0.7454
_exptl_absorpt_correction_T_min 0.6599
_exptl_absorpt_correction_type multi-scan
_exptl_absorpt_process_details sadabs
_exptl_crystal_colour Blue
_exptl_crystal_density_diffrn 1.179
_exptl_crystal_description Block
_exptl_crystal_F_000 2784
_exptl_crystal_recrystallization_method 'Re-crystallisation from solvent: pentane'
_exptl_crystal_size_max 0.2
_exptl_crystal_size_mid 0.15
_exptl_crystal_size_min 0.05
_refine_diff_density_max 0.425
_refine_diff_density_min -0.446
_refine_diff_density_rms 0.091
_refine_ls_extinction_method none
_refine_ls_goodness_of_fit_ref 0.963
_refine_ls_hydrogen_treatment constr
_refine_ls_matrix_type full
_refine_ls_number_parameters 1656
_refine_ls_number_reflns 29695
_refine_ls_number_restraints 0
_refine_ls_restrained_S_all 0.963
_refine_ls_R_factor_all 0.1841
_refine_ls_R_factor_gt 0.0698
_refine_ls_shift/su_max 0.001
_refine_ls_shift/su_mean 0.000
_refine_ls_structure_factor_coef Fsqd
_refine_ls_weighting_details 'w=1/[\s^2^(Fo^2^)+(0.0155P)^2^] where P=(Fo^2^+2Fc^2^)/3'
_refine_ls_weighting_scheme calc
_refine_ls_wR_factor_gt 0.0944
_refine_ls_wR_factor_ref 0.1236
_reflns_Friedel_coverage 0.000
_reflns_number_gt 14197
_reflns_number_total 29695
_reflns_threshold_expression 'I > 2\s(I)'
_cod_data_source_file c8sc02536c2.cif
_cod_data_source_block complex_2
_cod_depositor_comments
;

2019-02-14
Z value and formula fixed to values more according to usual
chemical conventions.                 miguel

 Adding full bibliography for 1549610--1549615.cif.
;
_cod_original_formula_moiety '3(C54 H68 N2 Ni S), C5 H12'
_cod_original_formula_sum 'C167 H216 N6 Ni3 S3'
_cod_original_formula_units_Z 2
_cod_original_formula_weight 2579.75
_cod_database_code 1549611
_shelx_shelxl_version_number 2014/7
_shelx_space_group_comment
;
The symmetry employed for this shelxl refinement is uniquely defined
by the following loop, which should always be used as a source of
symmetry information in preference to the above space-group names.
They are only intended as comments.
;

loop_
_space_group_symop_operation_xyz
'x, y, z'
'-x, -y, -z'

loop_
_atom_site_label
_atom_site_type_symbol
_atom_site_fract_x
_atom_site_fract_y
_atom_site_fract_z
_atom_site_U_iso_or_equiv
_atom_site_adp_type
_atom_site_occupancy
_atom_site_site_symmetry_order
_atom_site_calc_flag
_atom_site_refinement_flags_posn
_atom_site_refinement_flags_adp
C1 C 1.1416(3) 0.1693(2) 0.16121(15) 0.0197(11) Uani 1 1 d . .
C2 C 0.2153(3) 0.1062(2) 0.56962(13) 0.0131(10) Uani 1 1 d . .
C3 C 0.7788(3) 0.3604(2) 0.83282(14) 0.0164(11) Uani 1 1 d . .
C15 C 0.6104(3) 0.2875(2) 0.17770(14) 0.0150(10) Uani 1 1 d . .
H15 H 0.5345 0.3009 0.1796 0.018 Uiso 1 1 calc R U
C16 C 0.2993(3) 0.2599(2) 0.81391(15) 0.0217(12) Uani 1 1 d . .
H16 H 0.2280 0.2524 0.8119 0.026 Uiso 1 1 calc R U
C17 C 0.3163(3) 0.0866(2) 0.59173(13) 0.0136(10) Uani 1 1 d . .
C19 C 0.4129(4) 0.4379(2) 0.73961(15) 0.0214(11) Uani 1 1 d . .
H19 H 0.3715 0.4144 0.7652 0.026 Uiso 1 1 calc R U
C21 C 0.6415(3) 0.2476(2) 0.21397(14) 0.0137(10) Uani 1 1 d . .
C22 C 0.7956(3) 0.1093(2) 0.25257(14) 0.0146(10) Uani 1 1 d . .
C23 C 0.8427(3) 0.3675(2) 0.90828(15) 0.0236(12) Uani 1 1 d . .
H23 H 0.8739 0.3197 0.9055 0.028 Uiso 1 1 calc R U
C24 C 0.4986(3) 0.0437(2) 0.63201(15) 0.0226(11) Uani 1 1 d . .
H24 H 0.5610 0.0289 0.6453 0.027 Uiso 1 1 calc R U
C25 C 0.9170(3) 0.2533(2) 0.80823(15) 0.0205(11) Uani 1 1 d . .
H25 H 0.9528 0.2811 0.7860 0.025 Uiso 1 1 calc R U
C26 C 0.3272(3) 0.0242(2) 0.61555(14) 0.0201(11) Uani 1 1 d . .
H26 H 0.2719 -0.0043 0.6182 0.024 Uiso 1 1 calc R U
C27 C 0.8443(3) 0.1839(2) 0.32242(14) 0.0188(11) Uani 1 1 d . .
H27 H 0.8627 0.2088 0.3458 0.023 Uiso 1 1 calc R U
C28 C 0.8080(4) 0.4346(2) 0.14939(15) 0.0258(12) Uani 1 1 d . .
H28 H 0.7362 0.4180 0.1568 0.031 Uiso 1 1 calc R U
C29 C 0.4700(3) 0.3200(2) 0.57332(15) 0.0205(11) Uani 1 1 d . .
H29 H 0.4625 0.3449 0.6005 0.025 Uiso 1 1 calc R U
C110 C -0.0406(3) 0.2449(2) 0.48883(15) 0.0209(11) Uani 1 1 d . .
C111 C 0.2194(3) 0.3709(2) 0.60184(14) 0.0237(12) Uani 1 1 d . .
H11A H 0.1936 0.3274 0.5962 0.036 Uiso 1 1 calc R U
H11B H 0.1575 0.4081 0.6089 0.036 Uiso 1 1 calc R U
H11C H 0.2590 0.3642 0.6271 0.036 Uiso 1 1 calc R U
C112 C 0.3981(3) 0.1274(2) 0.58866(14) 0.0164(10) Uani 1 1 d . .
H112 H 0.3925 0.1701 0.5725 0.020 Uiso 1 1 calc R U
C113 C 0.8122(3) 0.2198(2) 0.28547(14) 0.0148(10) Uani 1 1 d . .
C114 C 0.8391(3) 0.3927(2) 0.79101(15) 0.0193(11) Uani 1 1 d . .
C115 C 0.9242(3) 0.3159(2) 0.27657(15) 0.0248(12) Uani 1 1 d . .
H11D H 0.9597 0.2983 0.3018 0.037 Uiso 1 1 calc R U
H11E H 0.9218 0.3666 0.2742 0.037 Uiso 1 1 calc R U
H11F H 0.9649 0.2939 0.2489 0.037 Uiso 1 1 calc R U
C116 C 0.7839(3) 0.1831(2) 0.25123(14) 0.0154(10) Uani 1 1 d . .
C117 C 1.1711(3) 0.1205(2) 0.19941(15) 0.0190(11) Uani 1 1 d . .
C118 C 0.1171(3) 0.0966(2) 0.60617(14) 0.0135(10) Uani 1 1 d . .
C119 C 1.1249(4) 0.0733(2) 0.27335(15) 0.0245(12) Uani 1 1 d . .
H119 H 1.0719 0.0668 0.2987 0.029 Uiso 1 1 calc R U
C120 C 0.3248(3) 0.2572(2) 0.85687(15) 0.0209(11) Uani 1 1 d . .
C121 C 0.5346(3) 0.3044(2) 0.09052(14) 0.0241(12) Uani 1 1 d . .
H12A H 0.4880 0.3301 0.0709 0.036 Uiso 1 1 calc R U
H12B H 0.4896 0.2858 0.1163 0.036 Uiso 1 1 calc R U
H12C H 0.5823 0.2659 0.0739 0.036 Uiso 1 1 calc R U
C122 C 0.0418(4) 0.3969(2) 0.41080(18) 0.0328(14) Uani 1 1 d . .
C123 C 0.6030(3) 0.3537(2) 0.10696(14) 0.0175(11) Uani 1 1 d . .
C124 C 0.4845(3) 0.2944(2) 0.93391(14) 0.0178(11) Uani 1 1 d . .
C125 C 0.2594(3) 0.1361(2) 0.38843(16) 0.0329(13) Uani 1 1 d . .
H12D H 0.2669 0.1258 0.4197 0.049 Uiso 1 1 calc R U
H12E H 0.3307 0.1389 0.3707 0.049 Uiso 1 1 calc R U
H12F H 0.2279 0.0989 0.3766 0.049 Uiso 1 1 calc R U
C126 C -0.0838(4) 0.1566(3) 0.44267(18) 0.0336(14) Uani 1 1 d . .
H126 H -0.1319 0.1259 0.4375 0.040 Uiso 1 1 calc R U
C127 C 0.5428(3) 0.2389(2) 0.25195(14) 0.0169(10) Uani 1 1 d . .
C128 C 0.2251(3) 0.3860(2) 0.43097(14) 0.0174(11) Uani 1 1 d . .
H128 H 0.2258 0.4267 0.4128 0.021 Uiso 1 1 calc R U
C130 C 0.4882(3) 0.1060(2) 0.60910(14) 0.0210(11) Uani 1 1 d . .
H130 H 0.5430 0.1347 0.6072 0.025 Uiso 1 1 calc R U
C131 C 0.9306(3) 0.4229(2) 0.79325(16) 0.0269(12) Uani 1 1 d . .
H131 H 0.9509 0.4284 0.8215 0.032 Uiso 1 1 calc R U
C132 C 1.0942(3) 0.1110(2) 0.23656(15) 0.0218(11) Uani 1 1 d . .
H132 H 1.0205 0.1302 0.2369 0.026 Uiso 1 1 calc R U
C133 C 0.5590(3) 0.2691(2) 0.56134(15) 0.0212(11) Uani 1 1 d . .
H133 H 0.6131 0.2602 0.5798 0.025 Uiso 1 1 calc R U
C134 C 0.8496(3) 0.1121(2) 0.32542(14) 0.0185(11) Uani 1 1 d . .
H134 H 0.8690 0.0880 0.3513 0.022 Uiso 1 1 calc R U
C135 C 0.8091(3) 0.2985(2) 0.28407(15) 0.0176(11) Uani 1 1 d . .
H135 H 0.7746 0.3171 0.2580 0.021 Uiso 1 1 calc R U
C136 C 0.3649(3) 0.2722(2) 0.77314(14) 0.0156(10) Uani 1 1 d . .
C137 C 0.8090(4) 0.3870(2) 0.74953(16) 0.0306(13) Uani 1 1 d . .
H137 H 0.7452 0.3682 0.7474 0.037 Uiso 1 1 calc R U
C138 C 0.2201(3) 0.0623(2) 0.52775(14) 0.0156(10) Uani 1 1 d . .
C139 C 1.2311(4) 0.0454(2) 0.27329(16) 0.0255(12) Uani 1 1 d . .
H139 H 1.2515 0.0205 0.2987 0.031 Uiso 1 1 calc R U
C140 C 0.9943(3) 0.3198(2) 0.03532(14) 0.0212(11) Uani 1 1 d . .
H140 H 1.0373 0.2949 0.0104 0.025 Uiso 1 1 calc R U
C142 C 0.8997(3) 0.2159(2) 0.05028(15) 0.0180(11) Uani 1 1 d . .
H142 H 0.8592 0.1949 0.0772 0.022 Uiso 1 1 calc R U
C143 C 0.1309(3) 0.3561(2) 0.43534(14) 0.0164(10) Uani 1 1 d . .
C144 C 0.4708(3) 0.2478(2) 0.90161(14) 0.0163(11) Uani 1 1 d . .
C145 C 0.6143(3) 0.2692(2) 0.71180(15) 0.0188(11) Uani 1 1 d . .
C146 C 0.8233(3) 0.2828(2) 0.83574(14) 0.0146(10) Uani 1 1 d . .
C147 C 0.9108(3) 0.1420(2) 0.84504(16) 0.0243(12) Uani 1 1 d . .
H147 H 0.9405 0.0944 0.8482 0.029 Uiso 1 1 calc R U
C148 C 0.5044(3) 0.2014(2) 0.45185(14) 0.0174(11) Uani 1 1 d . .
H148 H 0.4602 0.2292 0.4313 0.021 Uiso 1 1 calc R U
C149 C 0.1944(4) 0.1696(3) 0.87923(17) 0.0443(16) Uani 1 1 d . .
H14A H 0.2563 0.1322 0.8730 0.066 Uiso 1 1 calc R U
H14B H 0.1619 0.1797 0.8522 0.066 Uiso 1 1 calc R U
H14C H 0.1405 0.1548 0.9033 0.066 Uiso 1 1 calc R U
C150 C 0.6783(3) 0.2918(3) 0.67374(15) 0.0269(12) Uani 1 1 d . .
H150 H 0.7383 0.2606 0.6591 0.032 Uiso 1 1 calc R U
C151 C 0.8556(3) 0.3249(2) 0.10042(14) 0.0149(10) Uani 1 1 d . .
C152 C 0.5628(3) 0.1523(2) 0.93934(15) 0.0229(12) Uani 1 1 d . .
H152 H 0.5895 0.1041 0.9417 0.027 Uiso 1 1 calc R U
C153 C 0.8265(3) 0.0755(2) 0.29064(14) 0.0167(10) Uani 1 1 d . .
H153 H 0.8319 0.0262 0.2927 0.020 Uiso 1 1 calc R U
C154 C 0.6720(3) 0.3106(2) 0.13968(14) 0.0146(10) Uani 1 1 d . .
C155 C 0.7431(3) 0.3350(2) 0.32630(15) 0.0263(12) Uani 1 1 d . .
H15A H 0.6700 0.3225 0.3313 0.039 Uiso 1 1 calc R U
H15B H 0.7388 0.3856 0.3225 0.039 Uiso 1 1 calc R U
H15C H 0.7783 0.3201 0.3521 0.039 Uiso 1 1 calc R U
C156 C 0.0463(3) 0.0491(2) 0.60278(14) 0.0172(10) Uani 1 1 d . .
H156 H 0.0554 0.0219 0.5765 0.021 Uiso 1 1 calc R U
C157 C 1.2777(3) 0.0911(2) 0.19951(15) 0.0227(11) Uani 1 1 d . .
H157 H 1.3307 0.0968 0.1740 0.027 Uiso 1 1 calc R U
C158 C 0.5390(3) 0.2673(2) 0.96851(15) 0.0241(12) Uani 1 1 d . .
H158 H 0.5505 0.2980 0.9905 0.029 Uiso 1 1 calc R U
C159 C 0.2327(3) 0.2357(3) 0.89369(15) 0.0271(12) Uani 1 1 d . .
C160 C 0.4174(4) 0.0029(2) 0.63552(14) 0.0241(12) Uani 1 1 d . .
H160 H 0.4233 -0.0398 0.6517 0.029 Uiso 1 1 calc R U
C161 C 0.7459(3) 0.4697(2) 0.87992(15) 0.0233(11) Uani 1 1 d . .
H161 H 0.7102 0.4928 0.8573 0.028 Uiso 1 1 calc R U
C162 C 0.7891(3) 0.3990(2) 0.87515(14) 0.0169(10) Uani 1 1 d . .
C163 C 0.0197(3) 0.1254(2) 0.68062(15) 0.0226(11) Uani 1 1 d . .
H163 H 0.0112 0.1510 0.7075 0.027 Uiso 1 1 calc R U
C164 C 0.0506(3) 0.2502(2) 0.45606(15) 0.0174(11) Uani 1 1 d . .
C165 C 0.5261(3) 0.3155(2) 0.73276(14) 0.0158(10) Uani 1 1 d . .
C166 C 0.5198(3) 0.3890(2) 0.44819(15) 0.0255(12) Uani 1 1 d . .
H16A H 0.5722 0.4172 0.4324 0.038 Uiso 1 1 calc R U
H16B H 0.5475 0.3394 0.4429 0.038 Uiso 1 1 calc R U
H16C H 0.5086 0.3985 0.4803 0.038 Uiso 1 1 calc R U
C167 C 1.0059(3) 0.1670(2) 0.03579(15) 0.0261(12) Uani 1 1 d . .
H16D H 1.0389 0.1800 0.0057 0.039 Uiso 1 1 calc R U
H16E H 0.9915 0.1188 0.0356 0.039 Uiso 1 1 calc R U
H16F H 1.0555 0.1709 0.0568 0.039 Uiso 1 1 calc R U
C168 C 1.0106(4) 0.3863(2) 0.04310(15) 0.0250(12) Uani 1 1 d . .
H168 H 1.0635 0.4072 0.0234 0.030 Uiso 1 1 calc R U
C169 C 0.3187(3) 0.3651(2) 0.44932(14) 0.0152(10) Uani 1 1 d . .
C170 C 1.1925(3) 0.2605(2) 0.20991(16) 0.0252(12) Uani 1 1 d . .
H170 H 1.2140 0.2238 0.2295 0.030 Uiso 1 1 calc R U
C171 C 0.4053(3) 0.2970(2) 0.50626(14) 0.0148(10) Uani 1 1 d . .
C172 C 0.4581(3) 0.1334(2) 0.46292(14) 0.0225(11) Uani 1 1 d . .
H17A H 0.4971 0.1064 0.4846 0.034 Uiso 1 1 calc R U
H17B H 0.4665 0.1061 0.4355 0.034 Uiso 1 1 calc R U
H17C H 0.3812 0.1442 0.4757 0.034 Uiso 1 1 calc R U
C173 C 0.3174(3) 0.2514(2) 0.73161(15) 0.0201(11) Uani 1 1 d . .
C174 C 0.9168(3) 0.2878(2) 0.06284(14) 0.0157(10) Uani 1 1 d . .
C175 C 0.2950(3) 0.3913(2) 0.55996(14) 0.0178(11) Uani 1 1 d . .
H175 H 0.2525 0.3985 0.5348 0.021 Uiso 1 1 calc R U
C176 C 0.7546(4) 0.5063(2) 0.91750(16) 0.0275(12) Uani 1 1 d . .
H176 H 0.7248 0.5543 0.9203 0.033 Uiso 1 1 calc R U
C177 C 0.5989(5) 0.1197(3) 0.1161(2) 0.071(2) Uani 1 1 d . .
H17D H 0.5821 0.0857 0.1398 0.106 Uiso 1 1 calc R U
H17E H 0.5318 0.1426 0.1068 0.106 Uiso 1 1 calc R U
H17F H 0.6355 0.1548 0.1274 0.106 Uiso 1 1 calc R U
C178 C 0.4122(3) 0.4076(2) 0.43098(15) 0.0192(11) Uani 1 1 d . .
C179 C 0.8715(3) 0.3935(2) 0.10938(15) 0.0189(11) Uani 1 1 d . .
C180 C 0.1316(4) 0.0271(2) 0.46975(15) 0.0212(11) Uani 1 1 d . .
H180 H 0.0708 0.0327 0.4548 0.025 Uiso 1 1 calc R U
C210 C 0.9500(3) 0.4229(2) 0.07957(15) 0.0231(11) Uani 1 1 d . .
H210 H 0.9616 0.4691 0.0846 0.028 Uiso 1 1 calc R U
C211 C 0.8752(3) 0.0105(2) 0.19958(15) 0.0262(12) Uani 1 1 d . .
H21A H 0.9378 0.0345 0.1897 0.039 Uiso 1 1 calc R U
H21B H 0.8620 -0.0160 0.1746 0.039 Uiso 1 1 calc R U
H21C H 0.8897 -0.0214 0.2243 0.039 Uiso 1 1 calc R U
C212 C 0.4847(3) 0.3116(2) 0.26698(14) 0.0229(11) Uani 1 1 d . .
H21D H 0.4236 0.3072 0.2909 0.034 Uiso 1 1 calc R U
H21E H 0.4582 0.3367 0.2416 0.034 Uiso 1 1 calc R U
H21F H 0.5353 0.3375 0.2781 0.034 Uiso 1 1 calc R U
C213 C 0.4400(4) 0.3942(2) 0.37984(15) 0.0307(13) Uani 1 1 d . .
H21G H 0.5001 0.4187 0.3669 0.046 Uiso 1 1 calc R U
H21H H 0.3766 0.4114 0.3660 0.046 Uiso 1 1 calc R U
H21I H 0.4609 0.3440 0.3744 0.046 Uiso 1 1 calc R U
C214 C -0.0507(3) 0.0792(2) 0.67626(15) 0.0252(12) Uani 1 1 d . .
H214 H -0.1082 0.0736 0.7000 0.030 Uiso 1 1 calc R U
C215 C 0.7746(3) 0.0648(2) 0.21558(15) 0.0221(11) Uani 1 1 d . .
H215 H 0.7594 0.0959 0.1898 0.027 Uiso 1 1 calc R U
C216 C 0.4652(3) 0.2003(2) 0.23119(15) 0.0247(12) Uani 1 1 d . .
H21J H 0.4048 0.1916 0.2544 0.037 Uiso 1 1 calc R U
H21K H 0.5044 0.1558 0.2186 0.037 Uiso 1 1 calc R U
H21L H 0.4372 0.2292 0.2074 0.037 Uiso 1 1 calc R U
C217 C 0.3806(3) 0.2634(2) 0.68490(14) 0.0240(11) Uani 1 1 d . .
H21M H 0.3435 0.2475 0.6621 0.036 Uiso 1 1 calc R U
H21N H 0.4538 0.2370 0.6821 0.036 Uiso 1 1 calc R U
H21O H 0.3849 0.3132 0.6806 0.036 Uiso 1 1 calc R U
C218 C -0.0696(4) 0.2883(3) 0.53069(16) 0.0300(13) Uani 1 1 d . .
H218 H -0.0048 0.3098 0.5341 0.036 Uiso 1 1 calc R U
C219 C 1.3088(3) 0.0535(2) 0.23613(16) 0.0227(11) Uani 1 1 d . .
H219 H 1.3823 0.0336 0.2357 0.027 Uiso 1 1 calc R U
C220 C 0.5045(3) 0.3852(2) 0.71684(15) 0.0181(11) Uani 1 1 d . .
C222 C 0.6779(3) 0.0260(2) 0.23035(16) 0.0299(13) Uani 1 1 d . .
H22A H 0.6920 -0.0052 0.2554 0.045 Uiso 1 1 calc R U
H22B H 0.6672 -0.0015 0.2053 0.045 Uiso 1 1 calc R U
H22C H 0.6127 0.0598 0.2398 0.045 Uiso 1 1 calc R U
C223 C 0.7735(3) 0.2405(2) 0.86839(15) 0.0196(11) Uani 1 1 d . .
H223 H 0.7090 0.2595 0.8876 0.023 Uiso 1 1 calc R U
C224 C 0.6642(3) 0.3860(2) 0.06508(14) 0.0236(12) Uani 1 1 d . .
H22D H 0.7146 0.3493 0.0478 0.035 Uiso 1 1 calc R U
H22E H 0.7046 0.4208 0.0743 0.035 Uiso 1 1 calc R U
H22F H 0.6123 0.4086 0.0466 0.035 Uiso 1 1 calc R U
C225 C 0.5109(3) 0.1761(2) 0.90350(14) 0.0180(11) Uani 1 1 d . .
C226 C 0.3913(3) 0.3352(2) 0.54593(14) 0.0133(10) Uani 1 1 d . .
C227 C 0.1025(3) 0.1344(2) 0.64581(14) 0.0187(11) Uani 1 1 d . .
H227 H 0.1499 0.1667 0.6489 0.022 Uiso 1 1 calc R U
C228 C 1.1197(3) 0.2997(3) 0.14502(17) 0.0322(14) Uani 1 1 d . .
H228 H 1.0886 0.2910 0.1197 0.039 Uiso 1 1 calc R U
C229 C 0.1856(3) 0.2056(2) 0.38574(15) 0.0235(11) Uani 1 1 d . .
H229 H 0.2234 0.2430 0.3950 0.028 Uiso 1 1 calc R U
C230 C 0.5760(3) 0.1975(3) 0.97132(16) 0.0258(12) Uani 1 1 d . .
H230 H 0.6112 0.1802 0.9956 0.031 Uiso 1 1 calc R U
C231 C 0.9597(4) 0.1831(2) 0.81271(15) 0.0245(12) Uani 1 1 d . .
H231 H 1.0233 0.1636 0.7932 0.029 Uiso 1 1 calc R U
C232 C 0.1329(3) 0.0707(2) 0.50449(14) 0.0193(11) Uani 1 1 d . .
H232 H 0.0739 0.1070 0.5127 0.023 Uiso 1 1 calc R U
C233 C 0.4931(3) 0.2436(2) 0.49400(14) 0.0156(10) Uani 1 1 d . .
C234 C -0.1065(4) 0.1970(2) 0.48011(17) 0.0297(13) Uani 1 1 d . .
H234 H -0.1698 0.1925 0.5011 0.036 Uiso 1 1 calc R U
C235 C 0.5261(3) 0.4150(2) 0.13255(15) 0.0271(12) Uani 1 1 d . .
H23A H 0.4854 0.4429 0.1117 0.041 Uiso 1 1 calc R U
H23B H 0.5687 0.4445 0.1457 0.041 Uiso 1 1 calc R U
H23C H 0.4756 0.3964 0.1564 0.041 Uiso 1 1 calc R U
C236 C 0.3072(4) -0.0320(2) 0.47763(14) 0.0236(11) Uani 1 1 d . .
H236 H 0.3682 -0.0662 0.4678 0.028 Uiso 1 1 calc R U
C237 C 0.5636(3) 0.1988(2) 0.29509(14) 0.0216(11) Uani 1 1 d . .
H23D H 0.6117 0.2219 0.3098 0.032 Uiso 1 1 calc R U
H23E H 0.5975 0.1508 0.2876 0.032 Uiso 1 1 calc R U
H23F H 0.4947 0.1983 0.3153 0.032 Uiso 1 1 calc R U
C238 C 0.0801(3) 0.2066(2) 0.41838(15) 0.0191(11) Uani 1 1 d . .
C239 C 0.3071(3) 0.0109(2) 0.51314(14) 0.0191(11) Uani 1 1 d . .
H239 H 0.3681 0.0051 0.5280 0.023 Uiso 1 1 calc R U
C240 C 0.5692(3) 0.2315(2) 0.52269(15) 0.0190(11) Uani 1 1 d . .
H240 H 0.6299 0.1960 0.5153 0.023 Uiso 1 1 calc R U
C241 C 0.7475(3) 0.1912(2) 0.74861(15) 0.0298(12) Uani 1 1 d . .
H24A H 0.8070 0.1989 0.7247 0.045 Uiso 1 1 calc R U
H24B H 0.7640 0.1449 0.7618 0.045 Uiso 1 1 calc R U
H24C H 0.7386 0.2269 0.7717 0.045 Uiso 1 1 calc R U
C242 C 0.8170(3) 0.1710(2) 0.87323(15) 0.0235(12) Uani 1 1 d . .
H242 H 0.7826 0.1432 0.8959 0.028 Uiso 1 1 calc R U
C243 C 0.4429(3) 0.3722(2) 0.93321(15) 0.0239(11) Uani 1 1 d . .
H243 H 0.4374 0.3862 0.9016 0.029 Uiso 1 1 calc R U
C244 C -0.0373(3) 0.0415(2) 0.63773(14) 0.0186(11) Uani 1 1 d . .
H244 H -0.0858 0.0098 0.6349 0.022 Uiso 1 1 calc R U
C245 C 0.6435(3) 0.1957(2) 0.72933(15) 0.0230(11) Uani 1 1 d . .
H245 H 0.5845 0.1873 0.7544 0.028 Uiso 1 1 calc R U
C246 C 0.5176(4) 0.4164(2) 0.95001(16) 0.0328(13) Uani 1 1 d . .
H24D H 0.5130 0.4105 0.9825 0.049 Uiso 1 1 calc R U
H24E H 0.4956 0.4657 0.9430 0.049 Uiso 1 1 calc R U
H24F H 0.5923 0.4015 0.9353 0.049 Uiso 1 1 calc R U
C247 C 0.2600(3) 0.2204(3) 0.94104(15) 0.0332(14) Uani 1 1 d . .
H24G H 0.1942 0.2135 0.9617 0.050 Uiso 1 1 calc R U
H24H H 0.2895 0.2599 0.9511 0.050 Uiso 1 1 calc R U
H24I H 0.3137 0.1782 0.9404 0.050 Uiso 1 1 calc R U
C248 C 0.8060(4) 0.4739(3) 0.95078(16) 0.0296(12) Uani 1 1 d . .
H248 H 0.8099 0.4989 0.9768 0.036 Uiso 1 1 calc R U
C249 C 0.4569(4) 0.4984(2) 0.75809(16) 0.0359(13) Uani 1 1 d . .
H24J H 0.5003 0.4807 0.7810 0.054 Uiso 1 1 calc R U
H24K H 0.3964 0.5333 0.7713 0.054 Uiso 1 1 calc R U
H24L H 0.5022 0.5198 0.7337 0.054 Uiso 1 1 calc R U
C250 C -0.0552(3) 0.3607(2) 0.40583(16) 0.0299(13) Uani 1 1 d . .
H25A H -0.0897 0.3465 0.4354 0.045 Uiso 1 1 calc R U
H25B H -0.0301 0.3193 0.3869 0.045 Uiso 1 1 calc R U
H25C H -0.1075 0.3930 0.3920 0.045 Uiso 1 1 calc R U
C251 C 0.3317(3) 0.4610(2) 0.56842(15) 0.0264(12) Uani 1 1 d . .
H25D H 0.3659 0.4568 0.5952 0.040 Uiso 1 1 calc R U
H25E H 0.2688 0.4979 0.5728 0.040 Uiso 1 1 calc R U
H25F H 0.3837 0.4726 0.5426 0.040 Uiso 1 1 calc R U
C252 C 0.8645(4) 0.4193(3) 0.18947(15) 0.0369(14) Uani 1 1 d . .
H25G H 0.8826 0.3687 0.1930 0.055 Uiso 1 1 calc R U
H25H H 0.8165 0.4388 0.2164 0.055 Uiso 1 1 calc R U
H25I H 0.9309 0.4404 0.1849 0.055 Uiso 1 1 calc R U
C253 C 1.1771(4) 0.3810(3) 0.19077(19) 0.0397(15) Uani 1 1 d . .
H253 H 1.1871 0.4273 0.1965 0.048 Uiso 1 1 calc R U
C254 C 0.5016(4) 0.1256(2) 0.86780(16) 0.0280(12) Uani 1 1 d . .
H254 H 0.4469 0.1488 0.8497 0.034 Uiso 1 1 calc R U
C255 C 0.3352(4) 0.4659(2) 0.70691(16) 0.0367(14) Uani 1 1 d . .
H25J H 0.3740 0.4906 0.6822 0.055 Uiso 1 1 calc R U
H25K H 0.2743 0.4981 0.7227 0.055 Uiso 1 1 calc R U
H25L H 0.3080 0.4268 0.6951 0.055 Uiso 1 1 calc R U
C256 C 1.2048(3) 0.3279(2) 0.21925(17) 0.0307(13) Uani 1 1 d . .
H256 H 1.2324 0.3373 0.2453 0.037 Uiso 1 1 calc R U
C257 C 0.2174(4) -0.0249(2) 0.45638(15) 0.0240(12) Uani 1 1 d . .
H257 H 0.2151 -0.0555 0.4328 0.029 Uiso 1 1 calc R U
C258 C 0.6566(4) 0.3580(3) 0.65689(16) 0.0324(13) Uani 1 1 d . .
H258 H 0.6999 0.3719 0.6304 0.039 Uiso 1 1 calc R U
C259 C 0.6085(4) 0.1078(3) 0.83678(17) 0.0450(15) Uani 1 1 d . .
H25M H 0.6360 0.1509 0.8262 0.068 Uiso 1 1 calc R U
H25N H 0.5981 0.0816 0.8111 0.068 Uiso 1 1 calc R U
H25O H 0.6606 0.0794 0.8529 0.068 Uiso 1 1 calc R U
C260 C 0.9642(4) 0.4373(3) 0.71414(18) 0.0377(14) Uani 1 1 d . .
H260 H 1.0079 0.4515 0.6878 0.045 Uiso 1 1 calc R U
C261 C 0.9925(4) 0.4450(2) 0.75508(18) 0.0360(14) Uani 1 1 d . .
H261 H 1.0547 0.4656 0.7573 0.043 Uiso 1 1 calc R U
C262 C 0.8721(4) 0.4089(3) 0.71100(18) 0.0439(16) Uani 1 1 d . .
H262 H 0.8519 0.4044 0.6826 0.053 Uiso 1 1 calc R U
C263 C 1.1344(4) 0.3670(3) 0.1537(2) 0.0443(16) Uani 1 1 d . .
H263 H 1.1149 0.4038 0.1338 0.053 Uiso 1 1 calc R U
C264 C 0.3136(4) 0.1724(2) 0.73537(16) 0.0347(13) Uani 1 1 d . .
H26A H 0.2886 0.1567 0.7091 0.052 Uiso 1 1 calc R U
H26B H 0.2638 0.1627 0.7625 0.052 Uiso 1 1 calc R U
H26C H 0.3862 0.1474 0.7370 0.052 Uiso 1 1 calc R U
C265 C 0.3728(4) 0.4862(2) 0.43902(16) 0.0299(13) Uani 1 1 d . .
H26D H 0.3500 0.4947 0.4712 0.045 Uiso 1 1 calc R U
H26E H 0.3116 0.5014 0.4234 0.045 Uiso 1 1 calc R U
H26F H 0.4319 0.5125 0.4276 0.045 Uiso 1 1 calc R U
C266 C 0.1379(3) 0.2959(3) 0.89730(16) 0.0439(16) Uani 1 1 d . .
H26G H 0.1130 0.3027 0.8684 0.066 Uiso 1 1 calc R U
H26H H 0.1617 0.3387 0.9057 0.066 Uiso 1 1 calc R U
H26I H 0.0785 0.2846 0.9202 0.066 Uiso 1 1 calc R U
C267 C 0.8315(4) 0.2196(2) 0.01260(15) 0.0321(13) Uani 1 1 d . .
H26J H 0.7582 0.2434 0.0236 0.048 Uiso 1 1 calc R U
H26K H 0.8280 0.1722 0.0032 0.048 Uiso 1 1 calc R U
H26L H 0.8649 0.2455 -0.0129 0.048 Uiso 1 1 calc R U
C268 C 1.1500(3) 0.2448(2) 0.17294(16) 0.0213(12) Uani 1 1 d . .
C269 C 0.8515(4) 0.4049(3) 0.94580(16) 0.0292(12) Uani 1 1 d . .
H269 H 0.8892 0.3825 0.9681 0.035 Uiso 1 1 calc R U
C270 C 0.6723(5) 0.0828(3) 0.0765(2) 0.0514(17) Uani 1 1 d . .
H27A H 0.6896 0.1173 0.0527 0.062 Uiso 1 1 calc R U
H27B H 0.6341 0.0487 0.0643 0.062 Uiso 1 1 calc R U
C271 C -0.0977(4) 0.2443(3) 0.57284(16) 0.0383(14) Uani 1 1 d . .
H27C H -0.1678 0.2289 0.5729 0.057 Uiso 1 1 calc R U
H27D H -0.1017 0.2726 0.5995 0.057 Uiso 1 1 calc R U
H27E H -0.0417 0.2035 0.5730 0.057 Uiso 1 1 calc R U
C272 C 1.2816(4) 0.1843(3) 0.09089(16) 0.0366(14) Uani 1 1 d . .
H272 H 1.2868 0.2297 0.1004 0.044 Uiso 1 1 calc R U
C273 C 1.2128(3) 0.1443(3) 0.11703(15) 0.0258(12) Uani 1 1 d . .
C274 C 0.3299(4) 0.3904(3) 0.96166(17) 0.0429(15) Uani 1 1 d . .
H27F H 0.2774 0.3692 0.9484 0.064 Uiso 1 1 calc R U
H27G H 0.3088 0.4412 0.9626 0.064 Uiso 1 1 calc R U
H27H H 0.3314 0.3724 0.9921 0.064 Uiso 1 1 calc R U
C275 C 0.6217(3) 0.1853(2) 0.42677(15) 0.0286(12) Uani 1 1 d . .
H27I H 0.6523 0.2288 0.4214 0.043 Uiso 1 1 calc R U
H27J H 0.6221 0.1632 0.3981 0.043 Uiso 1 1 calc R U
H27K H 0.6651 0.1536 0.4449 0.043 Uiso 1 1 calc R U
C276 C 1.2093(4) 0.0779(3) 0.10184(16) 0.0346(14) Uani 1 1 d . .
H276 H 1.1640 0.0492 0.1194 0.042 Uiso 1 1 calc R U
C277 C 0.5717(4) 0.4040(3) 0.67865(15) 0.0282(12) Uani 1 1 d . .
H277 H 0.5585 0.4501 0.6673 0.034 Uiso 1 1 calc R U
C278 C 0.0102(3) 0.1604(2) 0.41211(16) 0.0244(12) Uani 1 1 d . .
H278 H 0.0270 0.1311 0.3866 0.029 Uiso 1 1 calc R U
C279 C 0.9615(4) -0.0287(3) 0.06483(18) 0.0544(17) Uani 1 1 d . .
H27L H 0.9990 0.0087 0.0726 0.082 Uiso 1 1 calc R U
H27M H 1.0056 -0.0549 0.0393 0.082 Uiso 1 1 calc R U
H27N H 0.9500 -0.0601 0.0905 0.082 Uiso 1 1 calc R U
C280 C 0.6518(4) 0.1401(2) 0.69427(17) 0.0430(15) Uani 1 1 d . .
H28A H 0.5830 0.1438 0.6831 0.064 Uiso 1 1 calc R U
H28B H 0.6680 0.0939 0.7076 0.064 Uiso 1 1 calc R U
H28C H 0.7098 0.1467 0.6694 0.064 Uiso 1 1 calc R U
C300 C 0.2024(3) 0.2918(3) 0.73302(15) 0.0347(14) Uani 1 1 d . .
H30A H 0.2051 0.3420 0.7322 0.052 Uiso 1 1 calc R U
H30B H 0.1561 0.2801 0.7606 0.052 Uiso 1 1 calc R U
H30C H 0.1727 0.2789 0.7071 0.052 Uiso 1 1 calc R U
C301 C 0.7786(4) 0.0443(3) 0.08992(18) 0.0433(15) Uani 1 1 d . .
H30D H 0.8181 0.0791 0.1006 0.052 Uiso 1 1 calc R U
H30E H 0.7604 0.0123 0.1151 0.052 Uiso 1 1 calc R U
C302 C 0.8517(5) 0.0032(3) 0.05246(18) 0.0485(16) Uani 1 1 d . .
H30F H 0.8641 0.0342 0.0261 0.058 Uiso 1 1 calc R U
H30G H 0.8153 -0.0347 0.0439 0.058 Uiso 1 1 calc R U
C303 C 1.3430(4) 0.1582(4) 0.0508(2) 0.0563(19) Uani 1 1 d . .
H303 H 1.3893 0.1864 0.0333 0.068 Uiso 1 1 calc R U
C304 C 0.7865(4) 0.5133(2) 0.14144(17) 0.0490(16) Uani 1 1 d . .
H30H H 0.8542 0.5326 0.1394 0.074 Uiso 1 1 calc R U
H30I H 0.7337 0.5353 0.1664 0.074 Uiso 1 1 calc R U
H30J H 0.7578 0.5226 0.1135 0.074 Uiso 1 1 calc R U
C305 C 0.4647(4) 0.0574(3) 0.88732(19) 0.0541(17) Uani 1 1 d . .
H30K H 0.5214 0.0311 0.9020 0.081 Uiso 1 1 calc R U
H30L H 0.4509 0.0294 0.8631 0.081 Uiso 1 1 calc R U
H30M H 0.3982 0.0684 0.9092 0.081 Uiso 1 1 calc R U
C306 C 1.2704(4) 0.0525(3) 0.06165(18) 0.0472(16) Uani 1 1 d . .
H306 H 1.2656 0.0073 0.0517 0.057 Uiso 1 1 calc R U
C307 C 0.1691(4) 0.2206(3) 0.33780(16) 0.0491(16) Uani 1 1 d . .
H30N H 0.1326 0.1846 0.3276 0.074 Uiso 1 1 calc R U
H30O H 0.2395 0.2208 0.3186 0.074 Uiso 1 1 calc R U
H30P H 0.1245 0.2664 0.3362 0.074 Uiso 1 1 calc R U
C308 C -0.0013(4) 0.4637(3) 0.4376(2) 0.065(2) Uani 1 1 d . .
H30Q H -0.0583 0.4915 0.4237 0.098 Uiso 1 1 calc R U
H30R H 0.0578 0.4907 0.4379 0.098 Uiso 1 1 calc R U
H30S H -0.0311 0.4517 0.4683 0.098 Uiso 1 1 calc R U
C309 C -0.1640(4) 0.3482(3) 0.52867(18) 0.0513(17) Uani 1 1 d . .
H30T H -0.1430 0.3803 0.5043 0.077 Uiso 1 1 calc R U
H30U H -0.1813 0.3734 0.5571 0.077 Uiso 1 1 calc R U
H30V H -0.2277 0.3289 0.5232 0.077 Uiso 1 1 calc R U
C310 C 0.0927(4) 0.4156(3) 0.36258(19) 0.069(2) Uani 1 1 d . .
H31A H 0.0351 0.4334 0.3455 0.103 Uiso 1 1 calc R U
H31B H 0.1363 0.3738 0.3479 0.103 Uiso 1 1 calc R U
H31C H 0.1389 0.4514 0.3638 0.103 Uiso 1 1 calc R U
C311 C 1.3384(4) 0.0934(4) 0.03612(19) 0.059(2) Uani 1 1 d . .
H311 H 1.3813 0.0764 0.0087 0.070 Uiso 1 1 calc R U
N1 N 0.7794(3) 0.29176(17) 0.13192(11) 0.0156(9) Uani 1 1 d . .
N2 N 0.7446(3) 0.22088(17) 0.21409(11) 0.0139(8) Uani 1 1 d . .
N3 N 0.3242(2) 0.31171(17) 0.47751(11) 0.0119(8) Uani 1 1 d . .
N4 N 0.1210(3) 0.29982(17) 0.46152(11) 0.0149(8) Uani 1 1 d . .
N5 N 0.4595(3) 0.29437(17) 0.77240(11) 0.0139(8) Uani 1 1 d . .
N6 N 0.4193(3) 0.27370(17) 0.86441(12) 0.0167(9) Uani 1 1 d . .
Ni1 Ni 0.85717(4) 0.22999(3) 0.16720(2) 0.01474(14) Uani 1 1 d . .
Ni2 Ni 0.21626(4) 0.25872(3) 0.49737(2) 0.01351(14) Uani 1 1 d . .
Ni3 Ni 0.52027(4) 0.30962(3) 0.82217(2) 0.01518(14) Uani 1 1 d . .
S1 S 1.00094(8) 0.16032(6) 0.15214(4) 0.0186(3) Uani 1 1 d . .
S2 S 0.19131(8) 0.20255(6) 0.55771(4) 0.0157(3) Uani 1 1 d . .
S3 S 0.62886(8) 0.37751(6) 0.83054(4) 0.0178(3) Uani 1 1 d . .

loop_
_atom_site_aniso_label
_atom_site_aniso_U_11
_atom_site_aniso_U_22
_atom_site_aniso_U_33
_atom_site_aniso_U_23
_atom_site_aniso_U_13
_atom_site_aniso_U_12
C1 0.009(2) 0.026(3) 0.021(3) 0.006(2) 0.002(2) -0.001(2)
C2 0.016(2) 0.012(2) 0.011(3) 0.0032(19) -0.0019(19) -0.0010(19)
C3 0.008(2) 0.021(3) 0.021(3) 0.001(2) -0.0021(19) -0.001(2)
C15 0.009(2) 0.016(3) 0.021(3) 0.002(2) -0.007(2) 0.0007(19)
C16 0.013(3) 0.030(3) 0.024(3) 0.008(2) -0.008(2) -0.008(2)
C17 0.011(2) 0.016(3) 0.011(2) -0.001(2) 0.0013(18) 0.0027(19)
C19 0.032(3) 0.017(3) 0.014(3) 0.004(2) -0.006(2) 0.002(2)
C21 0.016(3) 0.013(2) 0.013(3) -0.003(2) -0.0035(19) -0.002(2)
C22 0.006(2) 0.023(3) 0.015(3) 0.005(2) -0.0043(19) -0.001(2)
C23 0.018(3) 0.022(3) 0.030(3) -0.001(2) -0.006(2) 0.000(2)
C24 0.018(3) 0.029(3) 0.022(3) 0.002(2) -0.008(2) -0.001(2)
C25 0.019(3) 0.020(3) 0.024(3) 0.004(2) -0.006(2) -0.003(2)
C26 0.022(3) 0.017(3) 0.022(3) 0.002(2) -0.004(2) -0.006(2)
C27 0.019(3) 0.020(3) 0.019(3) 0.003(2) -0.007(2) -0.001(2)
C28 0.030(3) 0.025(3) 0.024(3) -0.005(2) -0.004(2) -0.007(2)
C29 0.013(3) 0.028(3) 0.022(3) -0.001(2) -0.005(2) -0.009(2)
C110 0.014(3) 0.018(3) 0.030(3) 0.000(2) -0.006(2) 0.003(2)
C111 0.023(3) 0.022(3) 0.026(3) 0.000(2) -0.002(2) -0.005(2)
C112 0.018(3) 0.014(3) 0.018(3) 0.000(2) -0.003(2) -0.004(2)
C113 0.006(2) 0.015(3) 0.020(3) -0.001(2) 0.0007(19) 0.0066(19)
C114 0.016(3) 0.013(3) 0.027(3) 0.003(2) 0.001(2) 0.000(2)
C115 0.024(3) 0.028(3) 0.023(3) 0.002(2) -0.004(2) -0.005(2)
C116 0.013(2) 0.015(3) 0.017(3) 0.007(2) 0.000(2) -0.002(2)
C117 0.018(3) 0.017(3) 0.023(3) 0.005(2) -0.006(2) -0.005(2)
C118 0.011(2) 0.011(2) 0.017(3) 0.004(2) -0.0021(19) 0.0027(19)
C119 0.023(3) 0.025(3) 0.023(3) 0.009(2) 0.000(2) -0.002(2)
C120 0.015(3) 0.022(3) 0.025(3) 0.008(2) -0.004(2) -0.002(2)
C121 0.024(3) 0.030(3) 0.019(3) 0.003(2) -0.012(2) 0.002(2)
C122 0.030(3) 0.024(3) 0.049(4) 0.013(3) -0.023(3) -0.003(2)
C123 0.017(3) 0.020(3) 0.016(3) 0.004(2) -0.008(2) 0.000(2)
C124 0.015(2) 0.026(3) 0.011(3) 0.003(2) 0.002(2) -0.003(2)
C125 0.019(3) 0.040(3) 0.037(3) 0.007(3) -0.002(2) 0.000(2)
C126 0.021(3) 0.028(3) 0.057(4) -0.002(3) -0.020(3) -0.004(2)
C127 0.010(2) 0.022(3) 0.017(3) 0.002(2) -0.002(2) 0.000(2)
C128 0.019(3) 0.014(3) 0.020(3) 0.010(2) -0.003(2) -0.005(2)
C130 0.017(3) 0.025(3) 0.022(3) -0.005(2) -0.001(2) -0.007(2)
C131 0.020(3) 0.026(3) 0.033(3) -0.004(2) 0.002(2) -0.005(2)
C132 0.015(3) 0.019(3) 0.030(3) 0.006(2) -0.002(2) -0.002(2)
C133 0.014(3) 0.033(3) 0.020(3) 0.005(2) -0.008(2) -0.006(2)
C134 0.017(3) 0.027(3) 0.011(3) 0.009(2) -0.006(2) 0.000(2)
C135 0.018(3) 0.012(3) 0.024(3) -0.001(2) -0.007(2) -0.002(2)
C136 0.014(2) 0.013(3) 0.018(3) 0.006(2) -0.003(2) 0.003(2)
C137 0.025(3) 0.039(3) 0.029(3) 0.009(3) -0.005(2) -0.009(2)
C138 0.017(3) 0.017(3) 0.016(3) 0.007(2) -0.005(2) -0.010(2)
C139 0.032(3) 0.018(3) 0.027(3) 0.009(2) -0.012(2) 0.002(2)
C140 0.022(3) 0.030(3) 0.011(3) 0.002(2) -0.002(2) -0.005(2)
C142 0.013(2) 0.020(3) 0.020(3) -0.005(2) 0.001(2) -0.002(2)
C143 0.017(3) 0.012(3) 0.019(3) 0.001(2) -0.005(2) 0.003(2)
C144 0.011(2) 0.025(3) 0.012(3) 0.009(2) 0.0012(19) -0.003(2)
C145 0.009(2) 0.026(3) 0.020(3) -0.005(2) -0.003(2) 0.002(2)
C146 0.011(2) 0.017(3) 0.015(3) 0.000(2) -0.0032(19) -0.001(2)
C147 0.022(3) 0.014(3) 0.036(3) 0.001(2) -0.011(2) 0.004(2)
C148 0.011(2) 0.018(3) 0.021(3) 0.000(2) -0.003(2) 0.004(2)
C149 0.038(3) 0.063(4) 0.041(4) 0.023(3) -0.014(3) -0.033(3)
C150 0.017(3) 0.043(3) 0.018(3) -0.011(3) 0.001(2) -0.002(2)
C151 0.012(2) 0.019(3) 0.015(3) 0.010(2) -0.0084(19) -0.002(2)
C152 0.021(3) 0.022(3) 0.027(3) 0.016(2) -0.007(2) -0.006(2)
C153 0.015(2) 0.015(3) 0.019(3) 0.003(2) -0.001(2) -0.001(2)
C154 0.014(3) 0.010(2) 0.018(3) -0.003(2) -0.003(2) 0.002(2)
C155 0.026(3) 0.020(3) 0.032(3) -0.004(2) -0.006(2) 0.002(2)
C156 0.013(2) 0.021(3) 0.017(3) 0.004(2) -0.002(2) -0.001(2)
C157 0.020(3) 0.025(3) 0.022(3) 0.003(2) -0.002(2) -0.002(2)
C158 0.022(3) 0.029(3) 0.020(3) 0.000(2) -0.002(2) -0.001(2)
C159 0.016(3) 0.044(3) 0.020(3) 0.013(3) -0.004(2) -0.004(2)
C160 0.028(3) 0.025(3) 0.018(3) 0.009(2) -0.006(2) 0.003(2)
C161 0.025(3) 0.020(3) 0.023(3) 0.001(2) 0.000(2) -0.005(2)
C162 0.013(2) 0.018(3) 0.020(3) 0.002(2) -0.002(2) -0.005(2)
C163 0.026(3) 0.023(3) 0.016(3) -0.001(2) 0.000(2) 0.000(2)
C164 0.014(3) 0.018(3) 0.021(3) 0.002(2) -0.007(2) -0.001(2)
C165 0.017(3) 0.019(3) 0.012(3) -0.004(2) -0.0036(19) -0.001(2)
C166 0.020(3) 0.024(3) 0.032(3) 0.006(2) 0.002(2) -0.008(2)
C167 0.029(3) 0.025(3) 0.022(3) -0.004(2) 0.001(2) -0.002(2)
C168 0.028(3) 0.030(3) 0.017(3) 0.007(2) 0.000(2) -0.012(2)
C169 0.018(3) 0.012(3) 0.014(3) -0.007(2) -0.001(2) 0.001(2)
C170 0.014(3) 0.032(3) 0.031(3) 0.014(3) -0.007(2) -0.006(2)
C171 0.015(3) 0.016(3) 0.015(3) 0.004(2) -0.003(2) -0.009(2)
C172 0.021(3) 0.021(3) 0.023(3) -0.003(2) -0.001(2) 0.002(2)
C173 0.015(3) 0.024(3) 0.023(3) 0.004(2) -0.011(2) -0.001(2)
C174 0.018(3) 0.016(3) 0.015(3) 0.003(2) -0.007(2) -0.001(2)
C175 0.016(2) 0.019(3) 0.019(3) -0.005(2) -0.006(2) 0.001(2)
C176 0.030(3) 0.016(3) 0.034(3) -0.006(2) 0.002(2) -0.005(2)
C177 0.092(5) 0.037(4) 0.100(6) 0.008(4) -0.059(5) -0.017(4)
C178 0.016(3) 0.015(3) 0.025(3) 0.006(2) 0.001(2) -0.006(2)
C179 0.023(3) 0.015(3) 0.020(3) 0.002(2) -0.010(2) 0.001(2)
C180 0.023(3) 0.021(3) 0.024(3) 0.005(2) -0.011(2) -0.009(2)
C210 0.031(3) 0.015(3) 0.027(3) 0.004(2) -0.012(2) -0.008(2)
C211 0.031(3) 0.021(3) 0.024(3) -0.003(2) 0.002(2) -0.002(2)
C212 0.019(3) 0.030(3) 0.019(3) 0.004(2) -0.002(2) -0.002(2)
C213 0.028(3) 0.032(3) 0.029(3) 0.012(3) 0.004(2) -0.008(2)
C214 0.022(3) 0.027(3) 0.022(3) 0.010(2) 0.007(2) -0.003(2)
C215 0.033(3) 0.016(3) 0.018(3) 0.004(2) -0.008(2) 0.000(2)
C216 0.015(3) 0.029(3) 0.029(3) 0.005(2) -0.003(2) 0.000(2)
C217 0.028(3) 0.020(3) 0.021(3) -0.004(2) -0.005(2) 0.005(2)
C218 0.018(3) 0.038(3) 0.031(3) -0.002(3) 0.005(2) -0.002(2)
C219 0.016(3) 0.017(3) 0.033(3) 0.004(2) -0.006(2) 0.007(2)
C220 0.020(3) 0.012(3) 0.023(3) -0.002(2) -0.006(2) -0.002(2)
C222 0.021(3) 0.028(3) 0.041(3) -0.007(3) -0.008(2) -0.003(2)
C223 0.014(2) 0.021(3) 0.023(3) 0.002(2) -0.002(2) 0.002(2)
C224 0.025(3) 0.025(3) 0.018(3) 0.001(2) -0.006(2) 0.006(2)
C225 0.015(3) 0.021(3) 0.018(3) 0.005(2) -0.004(2) -0.004(2)
C226 0.008(2) 0.017(3) 0.016(3) 0.005(2) -0.0022(19) -0.0056(19)
C227 0.019(3) 0.025(3) 0.013(3) -0.001(2) -0.005(2) -0.005(2)
C228 0.020(3) 0.038(3) 0.043(4) 0.020(3) -0.015(2) -0.013(3)
C229 0.023(3) 0.025(3) 0.021(3) 0.003(2) -0.002(2) -0.002(2)
C230 0.017(3) 0.038(3) 0.022(3) 0.007(3) -0.005(2) -0.002(2)
C231 0.021(3) 0.027(3) 0.025(3) -0.005(2) -0.009(2) 0.004(2)
C232 0.022(3) 0.020(3) 0.017(3) -0.001(2) -0.006(2) -0.005(2)
C233 0.013(2) 0.016(3) 0.017(3) 0.005(2) -0.001(2) -0.005(2)
C234 0.015(3) 0.036(3) 0.038(4) 0.000(3) -0.004(2) -0.005(2)
C235 0.021(3) 0.031(3) 0.025(3) 0.005(2) -0.007(2) 0.011(2)
C236 0.028(3) 0.026(3) 0.015(3) -0.001(2) -0.001(2) 0.000(2)
C237 0.014(3) 0.027(3) 0.021(3) 0.003(2) 0.003(2) -0.003(2)
C238 0.018(3) 0.014(3) 0.027(3) 0.008(2) -0.013(2) 0.002(2)
C239 0.021(3) 0.025(3) 0.012(3) 0.003(2) -0.002(2) -0.008(2)
C240 0.004(2) 0.025(3) 0.027(3) 0.007(2) -0.003(2) -0.001(2)
C241 0.027(3) 0.031(3) 0.031(3) -0.012(2) -0.011(2) 0.007(2)
C242 0.018(3) 0.021(3) 0.031(3) 0.010(2) -0.005(2) -0.002(2)
C243 0.027(3) 0.023(3) 0.020(3) -0.001(2) -0.005(2) 0.004(2)
C244 0.013(2) 0.020(3) 0.021(3) 0.003(2) 0.000(2) -0.004(2)
C245 0.016(3) 0.021(3) 0.031(3) -0.007(2) -0.010(2) 0.007(2)
C246 0.046(3) 0.025(3) 0.026(3) 0.003(2) -0.009(3) 0.000(3)
C247 0.014(3) 0.049(4) 0.033(3) 0.012(3) 0.002(2) -0.003(2)
C248 0.031(3) 0.033(3) 0.028(3) -0.009(3) -0.006(2) -0.010(3)
C249 0.049(3) 0.028(3) 0.032(3) -0.009(3) -0.019(3) 0.004(3)
C250 0.027(3) 0.023(3) 0.044(4) 0.006(3) -0.027(3) 0.003(2)
C251 0.027(3) 0.018(3) 0.033(3) -0.005(2) -0.003(2) -0.002(2)
C252 0.047(3) 0.044(4) 0.020(3) -0.005(3) -0.005(3) -0.006(3)
C253 0.022(3) 0.023(3) 0.078(5) 0.016(3) -0.017(3) -0.008(2)
C254 0.029(3) 0.019(3) 0.040(3) 0.005(2) -0.017(3) -0.005(2)
C255 0.041(3) 0.026(3) 0.040(4) -0.008(3) -0.010(3) 0.011(3)
C256 0.020(3) 0.026(3) 0.049(4) 0.006(3) -0.016(3) -0.003(2)
C257 0.039(3) 0.015(3) 0.017(3) -0.001(2) -0.003(2) -0.006(2)
C258 0.026(3) 0.053(4) 0.017(3) 0.005(3) 0.004(2) -0.009(3)
C259 0.058(4) 0.040(4) 0.039(4) -0.011(3) -0.007(3) -0.010(3)
C260 0.037(3) 0.038(3) 0.032(4) 0.015(3) 0.008(3) -0.004(3)
C261 0.028(3) 0.025(3) 0.050(4) 0.005(3) 0.011(3) -0.010(2)
C262 0.030(3) 0.070(4) 0.029(3) 0.021(3) -0.001(3) -0.007(3)
C263 0.032(3) 0.036(4) 0.072(5) 0.030(3) -0.027(3) -0.013(3)
C264 0.048(3) 0.027(3) 0.035(3) 0.001(3) -0.016(3) -0.017(3)
C265 0.028(3) 0.019(3) 0.040(3) 0.004(2) -0.001(2) -0.001(2)
C266 0.018(3) 0.076(4) 0.033(4) 0.012(3) 0.000(2) 0.002(3)
C267 0.030(3) 0.032(3) 0.034(3) -0.013(2) -0.009(2) -0.001(2)
C268 0.013(3) 0.019(3) 0.033(3) 0.013(2) -0.008(2) -0.003(2)
C269 0.028(3) 0.036(3) 0.026(3) -0.003(3) -0.015(2) 0.001(3)
C270 0.064(4) 0.041(4) 0.058(5) 0.027(3) -0.027(4) -0.024(3)
C271 0.024(3) 0.048(4) 0.037(4) 0.005(3) 0.005(2) 0.002(3)
C272 0.022(3) 0.063(4) 0.023(3) 0.015(3) 0.000(2) -0.009(3)
C273 0.013(3) 0.043(3) 0.017(3) 0.006(3) -0.004(2) 0.007(2)
C274 0.037(3) 0.034(3) 0.049(4) -0.012(3) 0.007(3) 0.010(3)
C275 0.018(3) 0.031(3) 0.033(3) 0.004(2) 0.001(2) 0.001(2)
C276 0.024(3) 0.045(4) 0.024(3) 0.005(3) 0.004(2) 0.016(3)
C277 0.033(3) 0.032(3) 0.021(3) 0.007(2) -0.002(2) -0.011(3)
C278 0.015(3) 0.024(3) 0.033(3) -0.003(2) -0.009(2) 0.008(2)
C279 0.067(4) 0.056(4) 0.044(4) 0.005(3) -0.013(3) -0.019(4)
C280 0.047(4) 0.031(3) 0.056(4) -0.020(3) -0.037(3) 0.015(3)
C300 0.019(3) 0.065(4) 0.021(3) 0.008(3) -0.010(2) -0.002(3)
C301 0.061(4) 0.038(4) 0.039(4) 0.015(3) -0.022(3) -0.020(3)
C302 0.073(5) 0.042(4) 0.040(4) 0.011(3) -0.019(3) -0.030(3)
C303 0.027(3) 0.098(6) 0.036(4) 0.030(4) 0.005(3) -0.002(4)
C304 0.069(4) 0.033(4) 0.038(4) 0.002(3) 0.003(3) 0.001(3)
C305 0.062(4) 0.031(4) 0.079(5) 0.001(3) -0.026(4) -0.020(3)
C306 0.042(4) 0.062(4) 0.027(4) -0.006(3) -0.008(3) 0.028(3)
C307 0.051(4) 0.060(4) 0.031(4) 0.007(3) -0.007(3) 0.011(3)
C308 0.043(4) 0.024(3) 0.137(6) -0.011(4) -0.055(4) 0.018(3)
C309 0.051(4) 0.036(4) 0.051(4) -0.008(3) 0.013(3) 0.022(3)
C310 0.059(4) 0.097(5) 0.072(5) 0.063(4) -0.054(4) -0.044(4)
C311 0.034(4) 0.105(6) 0.022(4) 0.014(4) 0.007(3) 0.019(4)
N1 0.016(2) 0.017(2) 0.014(2) 0.0041(17) -0.0013(16) -0.0021(17)
N2 0.015(2) 0.013(2) 0.013(2) 0.0043(16) -0.0018(16) -0.0015(16)
N3 0.011(2) 0.015(2) 0.007(2) 0.0011(16) -0.0001(15) 0.0028(16)
N4 0.018(2) 0.013(2) 0.015(2) 0.0017(17) -0.0079(16) -0.0019(17)
N5 0.013(2) 0.016(2) 0.012(2) 0.0005(16) -0.0014(16) -0.0003(16)
N6 0.011(2) 0.017(2) 0.021(2) 0.0048(17) -0.0028(17) 0.0019(16)
Ni1 0.0114(3) 0.0165(3) 0.0155(3) 0.0033(3) -0.0023(2) -0.0003(3)
Ni2 0.0112(3) 0.0150(3) 0.0147(3) 0.0025(3) -0.0040(2) -0.0015(3)
Ni3 0.0131(3) 0.0184(3) 0.0137(3) 0.0029(3) -0.0026(2) -0.0017(3)
S1 0.0114(6) 0.0210(7) 0.0216(7) 0.0035(5) -0.0006(5) 0.0004(5)
S2 0.0158(6) 0.0153(6) 0.0160(7) 0.0012(5) -0.0020(5) -0.0034(5)
S3 0.0140(6) 0.0193(7) 0.0198(7) 0.0009(5) -0.0026(5) -0.0021(5)

loop_
_atom_type_symbol
_atom_type_description
_atom_type_scat_dispersion_real
_atom_type_scat_dispersion_imag
_atom_type_scat_source
C C 0.0033 0.0016 'International Tables Vol C Tables 4.2.6.8 and 6.1.1.4'
H H 0.0000 0.0000 'International Tables Vol C Tables 4.2.6.8 and 6.1.1.4'
N N 0.0061 0.0033 'International Tables Vol C Tables 4.2.6.8 and 6.1.1.4'
S S 0.1246 0.1234 'International Tables Vol C Tables 4.2.6.8 and 6.1.1.4'
Ni Ni 0.3393 1.1124 'International Tables Vol C Tables 4.2.6.8 and 6.1.1.4'

loop_
_citation_id
_citation_doi
_citation_year
1 10.1002/anie.201508232 2015

loop_
_geom_angle_atom_site_label_1
_geom_angle_atom_site_label_2
_geom_angle_atom_site_label_3
_geom_angle
C273 C1 C117 110.0(4)
C273 C1 C268 113.2(4)
C117 C1 C268 109.3(4)
C273 C1 S1 103.5(3)
C117 C1 S1 108.9(3)
C268 C1 S1 111.7(3)
C138 C2 C17 112.2(3)
C138 C2 C118 112.3(3)
C17 C2 C118 106.1(3)
C138 C2 S2 112.2(3)
C17 C2 S2 110.8(3)
C118 C2 S2 102.6(3)
C146 C3 C114 109.8(3)
C146 C3 C162 110.8(3)
C114 C3 C162 110.5(3)
C146 C3 S3 113.2(3)
C114 C3 S3 108.4(3)
C162 C3 S3 104.1(3)
C154 C15 C21 130.6(4)
C120 C16 C136 128.7(4)
C112 C17 C26 118.2(4)
C112 C17 C2 123.4(4)
C26 C17 C2 118.4(4)
C220 C19 C249 110.5(4)
C220 C19 C255 110.7(4)
C249 C19 C255 110.1(4)
N2 C21 C15 121.0(4)
N2 C21 C127 126.3(3)
C15 C21 C127 112.7(4)
C153 C22 C116 117.9(4)
C153 C22 C215 118.0(4)
C116 C22 C215 124.1(4)
C162 C23 C269 120.9(4)
C130 C24 C160 119.3(4)
C146 C25 C231 120.9(4)
C160 C26 C17 121.1(4)
C134 C27 C113 120.5(4)
C179 C28 C252 110.0(4)
C179 C28 C304 114.2(4)
C252 C28 C304 110.0(4)
C133 C29 C226 120.7(4)
C234 C110 C164 116.0(4)
C234 C110 C218 120.5(4)
C164 C110 C218 123.4(4)
C17 C112 C130 120.4(4)
C27 C113 C116 119.6(4)
C27 C113 C135 117.9(4)
C116 C113 C135 122.5(4)
C137 C114 C131 118.5(4)
C137 C114 C3 120.7(4)
C131 C114 C3 120.6(4)
C113 C116 C22 120.3(4)
C113 C116 N2 119.6(4)
C22 C116 N2 120.1(4)
C157 C117 C132 118.8(4)
C157 C117 C1 120.1(4)
C132 C117 C1 120.8(4)
C227 C118 C156 118.2(4)
C227 C118 C2 118.1(4)
C156 C118 C2 123.7(4)
C139 C119 C132 120.5(4)
N6 C120 C16 121.0(4)
N6 C120 C159 125.5(4)
C16 C120 C159 113.5(4)
C308 C122 C250 108.0(4)
C308 C122 C310 109.6(4)
C250 C122 C310 105.8(4)
C308 C122 C143 105.9(4)
C250 C122 C143 117.7(4)
C310 C122 C143 109.7(4)
C121 C123 C224 107.0(4)
C121 C123 C235 108.7(4)
C224 C123 C235 106.2(3)
C121 C123 C154 107.1(3)
C224 C123 C154 117.7(3)
C235 C123 C154 109.8(3)
C158 C124 C144 117.8(4)
C158 C124 C243 118.8(4)
C144 C124 C243 123.4(4)
C234 C126 C278 119.7(5)
C212 C127 C237 105.9(3)
C212 C127 C216 109.2(3)
C237 C127 C216 106.4(3)
C212 C127 C21 108.4(3)
C237 C127 C21 119.3(3)
C216 C127 C21 107.2(3)
C143 C128 C169 129.6(4)
C24 C130 C112 120.7(4)
C261 C131 C114 121.2(5)
C117 C132 C119 120.1(4)
C240 C133 C29 120.1(4)
C153 C134 C27 119.8(4)
C113 C135 C115 109.8(3)
C113 C135 C155 113.0(3)
C115 C135 C155 110.1(4)
N5 C136 C16 120.7(4)
N5 C136 C173 126.7(4)
C16 C136 C173 112.4(4)
C114 C137 C262 120.2(5)
C239 C138 C232 117.8(4)
C239 C138 C2 122.0(4)
C232 C138 C2 120.2(4)
C119 C139 C219 120.1(4)
C168 C140 C174 121.9(4)
C174 C142 C167 112.8(3)
C174 C142 C267 111.4(3)
C167 C142 C267 108.7(4)
N4 C143 C128 119.5(4)
N4 C143 C122 126.1(4)
C128 C143 C122 114.2(4)
C124 C144 C225 121.5(4)
C124 C144 N6 119.7(4)
C225 C144 N6 118.8(4)
C150 C145 C165 118.4(4)
C150 C145 C245 119.2(4)
C165 C145 C245 122.3(4)
C25 C146 C223 118.0(4)
C25 C146 C3 121.5(4)
C223 C146 C3 120.4(4)
C231 C147 C242 119.1(4)
C233 C148 C172 110.0(3)
C233 C148 C275 113.7(4)
C172 C148 C275 109.9(3)
C258 C150 C145 121.6(4)
C174 C151 C179 120.9(4)
C174 C151 N1 120.2(4)
C179 C151 N1 118.8(4)
C230 C152 C225 121.2(4)
C134 C153 C22 121.6(4)
N1 C154 C15 120.4(4)
N1 C154 C123 125.8(4)
C15 C154 C123 113.7(3)
C244 C156 C118 120.2(4)
C117 C157 C219 121.3(4)
C230 C158 C124 121.3(5)
C266 C159 C149 108.5(4)
C266 C159 C247 107.8(4)
C149 C159 C247 106.1(4)
C266 C159 C120 106.8(4)
C149 C159 C120 110.2(4)
C247 C159 C120 117.2(4)
C24 C160 C26 120.2(4)
C176 C161 C162 120.6(4)
C23 C162 C161 118.1(4)
C23 C162 C3 122.9(4)
C161 C162 C3 119.0(4)
C214 C163 C227 120.1(4)
C238 C164 C110 122.8(4)
C238 C164 N4 117.3(4)
C110 C164 N4 119.9(4)
C145 C165 C220 120.9(4)
C145 C165 N5 119.9(4)
C220 C165 N5 119.1(4)
C140 C168 C210 119.9(4)
N3 C169 C128 120.5(4)
N3 C169 C178 126.2(4)
C128 C169 C178 113.2(4)
C268 C170 C256 122.0(4)
C226 C171 C233 122.6(4)
C226 C171 N3 118.6(4)
C233 C171 N3 118.7(4)
C217 C173 C300 106.7(3)
C217 C173 C264 106.0(4)
C300 C173 C264 110.0(4)
C217 C173 C136 117.6(4)
C300 C173 C136 109.4(4)
C264 C173 C136 106.9(3)
C140 C174 C151 118.3(4)
C140 C174 C142 118.4(4)
C151 C174 C142 123.3(4)
C226 C175 C111 112.7(3)
C226 C175 C251 111.1(3)
C111 C175 C251 109.2(4)
C248 C176 C161 120.8(4)
C166 C178 C265 107.8(4)
C166 C178 C213 105.2(4)
C265 C178 C213 108.9(3)
C166 C178 C169 118.3(3)
C265 C178 C169 109.9(3)
C213 C178 C169 106.4(3)
C210 C179 C151 117.6(4)
C210 C179 C28 120.1(4)
C151 C179 C28 122.3(4)
C232 C180 C257 120.8(4)
C168 C210 C179 121.5(4)
C244 C214 C163 119.9(4)
C22 C215 C222 112.6(4)
C22 C215 C211 110.3(4)
C222 C215 C211 108.3(3)
C110 C218 C271 112.4(4)
C110 C218 C309 113.1(4)
C271 C218 C309 108.7(4)
C139 C219 C157 119.1(4)
C277 C220 C165 117.5(4)
C277 C220 C19 119.9(4)
C165 C220 C19 122.6(4)
C242 C223 C146 120.9(4)
C152 C225 C144 117.8(4)
C152 C225 C254 120.0(4)
C144 C225 C254 122.2(4)
C29 C226 C171 117.8(4)
C29 C226 C175 119.4(4)
C171 C226 C175 122.8(4)
C163 C227 C118 120.8(4)
C263 C228 C268 120.6(5)
C307 C229 C238 113.2(4)
C307 C229 C125 110.1(4)
C238 C229 C125 110.7(3)
C158 C230 C152 120.5(4)
C147 C231 C25 120.7(4)
C180 C232 C138 120.7(4)
C240 C233 C171 116.7(4)
C240 C233 C148 121.6(4)
C171 C233 C148 121.7(4)
C126 C234 C110 122.7(5)
C239 C236 C257 119.5(4)
C278 C238 C164 117.5(4)
C278 C238 C229 119.1(4)
C164 C238 C229 123.4(4)
C236 C239 C138 121.7(4)
C133 C240 C233 122.1(4)
C223 C242 C147 120.3(4)
C124 C243 C246 113.0(4)
C124 C243 C274 112.0(4)
C246 C243 C274 107.7(4)
C214 C244 C156 120.8(4)
C280 C245 C145 112.9(4)
C280 C245 C241 111.6(4)
C145 C245 C241 109.2(4)
C269 C248 C176 119.0(5)
C256 C253 C263 119.5(5)
C259 C254 C225 110.7(4)
C259 C254 C305 108.7(4)
C225 C254 C305 112.8(4)
C253 C256 C170 119.7(5)
C180 C257 C236 119.5(4)
C150 C258 C277 119.5(4)
C261 C260 C262 120.1(5)
C260 C261 C131 120.0(5)
C260 C262 C137 120.0(5)
C253 C263 C228 120.6(5)
C170 C268 C228 117.5(4)
C170 C268 C1 122.0(4)
C228 C268 C1 120.4(4)
C248 C269 C23 120.6(4)
C177 C270 C301 111.3(5)
C273 C272 C303 120.2(6)
C276 C273 C272 117.6(5)
C276 C273 C1 118.8(4)
C272 C273 C1 123.6(5)
C306 C276 C273 121.7(5)
C258 C277 C220 122.1(4)
C126 C278 C238 121.0(5)
C302 C301 C270 113.6(5)
C301 C302 C279 113.0(5)
C311 C303 C272 121.7(6)
C311 C306 C276 119.7(6)
C303 C311 C306 119.1(6)
C154 N1 C151 125.8(3)
C154 N1 Ni1 125.0(3)
C151 N1 Ni1 108.4(2)
C21 N2 C116 124.3(3)
C21 N2 Ni1 124.4(3)
C116 N2 Ni1 111.3(3)
C169 N3 C171 123.9(3)
C169 N3 Ni2 126.5(3)
C171 N3 Ni2 107.9(2)
C143 N4 C164 123.5(3)
C143 N4 Ni2 127.0(3)
C164 N4 Ni2 107.3(2)
C136 N5 C165 124.6(3)
C136 N5 Ni3 125.8(3)
C165 N5 Ni3 109.4(3)
C120 N6 C144 124.0(3)
C120 N6 Ni3 125.3(3)
C144 N6 Ni3 108.4(2)
N2 Ni1 N1 98.01(14)
N2 Ni1 S1 125.78(11)
N1 Ni1 S1 132.27(11)
N4 Ni2 N3 96.43(14)
N4 Ni2 S2 131.28(11)
N3 Ni2 S2 128.18(11)
N6 Ni3 N5 96.97(15)
N6 Ni3 S3 129.60(12)
N5 Ni3 S3 129.97(11)
C1 S1 Ni1 129.51(15)
C2 S2 Ni2 131.13(14)
C3 S3 Ni3 131.25(14)

loop_
_geom_bond_atom_site_label_1
_geom_bond_atom_site_label_2
_geom_bond_distance
C1 C273 1.529(6)
C1 C117 1.533(6)
C1 C268 1.540(6)
C1 S1 1.886(4)
C2 C138 1.537(6)
C2 C17 1.538(5)
C2 C118 1.551(5)
C2 S2 1.880(4)
C3 C146 1.530(6)
C3 C114 1.534(6)
C3 C162 1.539(6)
C3 S3 1.892(4)
C15 C154 1.383(5)
C15 C21 1.403(5)
C16 C120 1.392(6)
C16 C136 1.404(6)
C17 C112 1.387(5)
C17 C26 1.391(5)
C19 C220 1.509(6)
C19 C249 1.533(6)
C19 C255 1.544(6)
C21 N2 1.331(5)
C21 C127 1.577(6)
C22 C153 1.395(5)
C22 C116 1.416(6)
C22 C215 1.518(6)
C23 C162 1.382(5)
C23 C269 1.397(6)
C24 C130 1.375(5)
C24 C160 1.382(6)
C25 C146 1.385(6)
C25 C231 1.397(6)
C26 C160 1.385(5)
C27 C134 1.385(5)
C27 C113 1.388(5)
C28 C179 1.512(6)
C28 C252 1.512(6)
C28 C304 1.528(6)
C29 C133 1.386(6)
C29 C226 1.397(5)
C110 C234 1.400(6)
C110 C164 1.406(6)
C110 C218 1.505(6)
C111 C175 1.537(5)
C112 C130 1.394(5)
C113 C116 1.401(6)
C113 C135 1.519(5)
C114 C137 1.387(6)
C114 C131 1.391(6)
C115 C135 1.526(5)
C116 N2 1.443(5)
C117 C157 1.385(5)
C117 C132 1.387(6)
C118 C227 1.398(6)
C118 C156 1.400(5)
C119 C139 1.372(6)
C119 C132 1.394(6)
C120 N6 1.345(5)
C120 C159 1.570(6)
C121 C123 1.532(6)
C122 C308 1.526(7)
C122 C250 1.538(6)
C122 C310 1.552(7)
C122 C143 1.560(6)
C123 C224 1.541(5)
C123 C235 1.552(6)
C123 C154 1.571(5)
C124 C158 1.399(6)
C124 C144 1.402(6)
C124 C243 1.521(6)
C125 C229 1.526(6)
C126 C234 1.363(6)
C126 C278 1.391(6)
C127 C212 1.531(6)
C127 C237 1.542(5)
C127 C216 1.546(6)
C128 C143 1.392(5)
C128 C169 1.395(5)
C131 C261 1.380(6)
C133 C240 1.376(6)
C134 C153 1.383(6)
C135 C155 1.532(6)
C136 N5 1.333(5)
C136 C173 1.572(6)
C137 C262 1.394(6)
C138 C239 1.390(6)
C138 C232 1.396(5)
C139 C219 1.388(6)
C140 C168 1.371(6)
C140 C174 1.388(5)
C142 C174 1.513(6)
C142 C167 1.529(5)
C142 C267 1.540(6)
C143 N4 1.339(5)
C144 C225 1.407(6)
C144 N6 1.438(5)
C145 C150 1.394(6)
C145 C165 1.396(5)
C145 C245 1.519(6)
C146 C223 1.397(5)
C147 C231 1.371(6)
C147 C242 1.393(6)
C148 C233 1.513(6)
C148 C172 1.531(5)
C148 C275 1.541(5)
C149 C159 1.539(6)
C150 C258 1.373(6)
C151 C174 1.413(6)
C151 C179 1.417(6)
C151 N1 1.449(5)
C152 C230 1.374(6)
C152 C225 1.395(5)
C154 N1 1.338(5)
C156 C244 1.387(5)
C157 C219 1.390(6)
C158 C230 1.367(6)
C159 C266 1.533(6)
C159 C247 1.543(6)
C161 C176 1.390(6)
C161 C162 1.398(6)
C163 C214 1.383(6)
C163 C227 1.384(5)
C164 C238 1.405(6)
C164 N4 1.441(5)
C165 C220 1.422(5)
C165 N5 1.436(5)
C166 C178 1.531(6)
C168 C210 1.382(6)
C169 N3 1.324(5)
C169 C178 1.563(5)
C170 C268 1.384(6)
C170 C256 1.385(6)
C171 C226 1.402(6)
C171 C233 1.407(6)
C171 N3 1.449(5)
C173 C217 1.535(6)
C173 C300 1.540(6)
C173 C264 1.542(6)
C175 C226 1.516(5)
C175 C251 1.538(5)
C176 C248 1.377(6)
C177 C270 1.514(8)
C178 C265 1.543(6)
C178 C213 1.551(6)
C179 C210 1.404(6)
C180 C232 1.375(6)
C180 C257 1.379(6)
C211 C215 1.543(6)
C214 C244 1.369(6)
C215 C222 1.533(5)
C218 C271 1.537(6)
C218 C309 1.542(6)
C220 C277 1.392(6)
C223 C242 1.388(5)
C225 C254 1.512(6)
C228 C263 1.385(7)
C228 C268 1.389(6)
C229 C307 1.517(6)
C229 C238 1.522(6)
C233 C240 1.395(5)
C236 C239 1.381(6)
C236 C257 1.388(6)
C238 C278 1.392(6)
C241 C245 1.522(5)
C243 C246 1.528(6)
C243 C274 1.539(6)
C245 C280 1.517(6)
C248 C269 1.376(6)
C253 C256 1.367(6)
C253 C263 1.380(7)
C254 C259 1.511(6)
C254 C305 1.540(6)
C258 C277 1.375(6)
C260 C261 1.368(7)
C260 C262 1.384(7)
C270 C301 1.550(7)
C272 C273 1.390(6)
C272 C303 1.390(7)
C273 C276 1.389(7)
C276 C306 1.388(7)
C279 C302 1.537(7)
C301 C302 1.501(7)
C303 C311 1.359(8)
C306 C311 1.386(7)
N1 Ni1 1.863(3)
N2 Ni1 1.862(3)
N3 Ni2 1.847(3)
N4 Ni2 1.837(3)
N5 Ni3 1.858(3)
N6 Ni3 1.852(3)
Ni1 S1 2.0869(13)
Ni2 S2 2.1034(13)
Ni3 S3 2.0959(13)
